data_1562641
loop_
_publ_author_name
'Zhao, Wen'
'Zhang, Li-Juan'
'Zhao, Xiao-Li'

_publ_section_title
;
 Structural variations and photoluminescent properties of a series of
 metal-organic frameworks constructed from
 5-(4-carboxybenzoylamino)-isophthalic acid
;
_journal_name_full 'Journal of Solid State Chemistry'
_journal_page_first 250
_journal_page_last 256
_journal_paper_doi 10.1016/j.jssc.2013.03.030
_journal_volume 202
_journal_year 2013
_chemical_formula_sum 'C32 H14 Cd3 N2 O27'
_chemical_formula_weight 1195.65
_space_group_IT_number 5
_space_group_name_Hall 'C 2y'
_space_group_name_H-M_alt 'C 1 2 1'
_symmetry_cell_setting monoclinic
_symmetry_space_group_name_H-M 'C 1 2 1'
_atom_sites_solution_hydrogens geom
_atom_sites_solution_primary direct
_atom_sites_solution_secondary difmap
_audit_creation_method SHELXL-97
_cell_angle_alpha 90.00
_cell_angle_beta 117.511(6)
_cell_angle_gamma 90.00
_cell_formula_units_Z 2
_cell_length_a 19.0173(19)
_cell_length_b 7.3088(7)
_cell_length_c 18.6844(18)
_cell_measurement_temperature 296(2)
_cell_volume 2303.3(4)
_computing_structure_refinement 'SHELXL-97 (Sheldrick, 2008)'
_computing_structure_solution 'SHELXS-97 (Sheldrick, 2008)'
_diffrn_ambient_temperature 296(2)
_diffrn_measured_fraction_theta_full 0.982
_diffrn_measured_fraction_theta_max 0.982
_diffrn_radiation_monochromator graphite
_diffrn_radiation_source 'fine-focus sealed tube'
_diffrn_radiation_type MoK\a
_diffrn_radiation_wavelength 0.71073
_diffrn_reflns_av_R_equivalents 0.0424
_diffrn_reflns_av_sigmaI/netI 0.0443
_diffrn_reflns_limit_h_max 22
_diffrn_reflns_limit_h_min -22
_diffrn_reflns_limit_k_max 8
_diffrn_reflns_limit_k_min -8
_diffrn_reflns_limit_l_max 21
_diffrn_reflns_limit_l_min -22
_diffrn_reflns_number 13012
_diffrn_reflns_theta_full 25.01
_diffrn_reflns_theta_max 25.01
_diffrn_reflns_theta_min 3.04
_exptl_absorpt_coefficient_mu 1.462
_exptl_absorpt_correction_T_max 0.8920
_exptl_absorpt_correction_T_min 0.4455
_exptl_absorpt_correction_type multi-scan
_exptl_crystal_colour colorless
_exptl_crystal_density_diffrn 1.724
_exptl_crystal_density_method 'not measured'
_exptl_crystal_description block
_exptl_crystal_F_000 1160
_exptl_crystal_size_max 0.66
_exptl_crystal_size_mid 0.19
_exptl_crystal_size_min 0.08
_refine_diff_density_max 1.682
_refine_diff_density_min -2.551
_refine_diff_density_rms 0.191
_refine_ls_abs_structure_details 'Flack H D (1983), Acta Cryst. A39, 876-881'
_refine_ls_abs_structure_Flack 0.04(8)
_refine_ls_extinction_method none
_refine_ls_goodness_of_fit_ref 1.153
_refine_ls_hydrogen_treatment constr
_refine_ls_matrix_type full
_refine_ls_number_parameters 290
_refine_ls_number_reflns 3848
_refine_ls_number_restraints 7
_refine_ls_restrained_S_all 1.153
_refine_ls_R_factor_all 0.0704
_refine_ls_R_factor_gt 0.0668
_refine_ls_shift/su_max 0.001
_refine_ls_shift/su_mean 0.000
_refine_ls_structure_factor_coef Fsqd
_refine_ls_weighting_details 'calc w=1/[\s^2^(Fo^2^)+(0.0430P)^2^+75.0879P] where P=(Fo^2^+2Fc^2^)/3'
_refine_ls_weighting_scheme calc
_refine_ls_wR_factor_gt 0.1674
_refine_ls_wR_factor_ref 0.1694
_reflns_number_gt 3640
_reflns_number_total 3848
_reflns_threshold_expression >2sigma(I)
_cod_data_source_file JSSC-2013-202-250.cif
_cod_data_source_block 2
_cod_original_sg_symbol_H-M C2
_cod_database_code 1562641

loop_
_symmetry_equiv_pos_as_xyz
'x, y, z'
'-x, y, -z'
'x+1/2, y+1/2, z'
'-x+1/2, y+1/2, -z'

loop_
_atom_site_label
_atom_site_type_symbol
_atom_site_fract_x
_atom_site_fract_y
_atom_site_fract_z
_atom_site_U_iso_or_equiv
_atom_site_adp_type
_atom_site_occupancy
_atom_site_symmetry_multiplicity
_atom_site_calc_flag
_atom_site_refinement_flags
_atom_site_disorder_assembly
_atom_site_disorder_group
Cd1 Cd 0.5000 0.33267(19) 0.5000 0.0333(4) Uani 1 2 d S . .
Cd2 Cd 1.15763(5) 0.16774(13) 1.37613(5) 0.0298(3) Uani 1 1 d . . .
N1 N 0.7640(7) 0.4088(18) 1.0609(6) 0.036(3) Uani 1 1 d . . .
O1 O 0.6434(6) 0.3879(17) 0.6239(6) 0.045(3) Uani 1 1 d . . .
O2 O 0.5353(6) 0.3591(17) 0.6307(6) 0.042(3) Uani 1 1 d . . .
O3 O 0.6816(5) 0.5678(15) 1.2712(6) 0.041(3) Uani 1 1 d . . .
O4 O 0.7794(6) 0.5004(14) 1.3884(5) 0.034(2) Uani 1 1 d . . .
O5 O 1.0377(6) 0.2422(17) 1.2777(6) 0.051(3) Uani 1 1 d . . .
O6 O 1.0418(5) 0.3070(14) 1.3940(5) 0.033(2) Uani 1 1 d . . .
O7 O 0.8677(8) 0.408(3) 1.0369(8) 0.101(7) Uani 1 1 d . . .
C1 C 0.6514(9) 0.3963(19) 0.7535(8) 0.034(3) Uani 1 1 d U . .
C2 C 0.6153(10) 0.349(3) 0.7999(12) 0.061(5) Uani 1 1 d . . .
H2A H 0.5631 0.3080 0.7759 0.073 Uiso 1 1 calc R . .
C3 C 0.6616(9) 0.366(2) 0.8901(9) 0.048(4) Uani 1 1 d . . .
H3A H 0.6393 0.3443 0.9244 0.057 Uiso 1 1 calc R . .
C4 C 0.7408(9) 0.417(2) 0.9183(9) 0.035(3) Uani 1 1 d . . .
C5 C 0.7719(12) 0.468(3) 0.8722(11) 0.071(6) Uani 1 1 d . . .
H5A H 0.8239 0.5097 0.8952 0.085 Uiso 1 1 calc R . .
C6 C 0.7297(10) 0.460(3) 0.7933(11) 0.056(5) Uani 1 1 d . . .
H6A H 0.7532 0.4996 0.7620 0.067 Uiso 1 1 calc R . .
C7 C 0.8039(7) 0.407(2) 1.1456(8) 0.030(3) Uani 1 1 d . . .
C8 C 0.7594(8) 0.450(2) 1.1871(8) 0.034(3) Uani 1 1 d . . .
H8A H 0.7056 0.4772 1.1585 0.040 Uiso 1 1 calc R . .
C9 C 0.7975(7) 0.4520(17) 1.2710(7) 0.023(3) Uani 1 1 d . . .
C10 C 0.8759(8) 0.3993(17) 1.3152(8) 0.025(3) Uani 1 1 d . . .
H10A H 0.8986 0.3943 1.3712 0.030 Uiso 1 1 calc R . .
C11 C 0.9204(7) 0.354(2) 1.2770(7) 0.031(3) Uani 1 1 d . . .
C12 C 0.8822(7) 0.353(2) 1.1909(7) 0.030(3) Uani 1 1 d . . .
H12A H 0.9107 0.3149 1.1644 0.036 Uiso 1 1 calc R . .
C13 C 0.6067(8) 0.3823(19) 0.6654(8) 0.031(3) Uani 1 1 d . . .
C14 C 0.7493(7) 0.5106(19) 1.3119(8) 0.031(3) Uani 1 1 d . . .
C15 C 1.0042(8) 0.2991(18) 1.3187(8) 0.030(3) Uani 1 1 d . . .
C16 C 0.7974(10) 0.412(2) 1.0152(11) 0.050(4) Uani 1 1 d . . .
O1W O 0.5851(7) 0.1217(14) 0.4905(6) 0.052(3) Uani 1 1 d . . .
O2W O 0.5000 0.637(2) 0.5000 0.059(5) Uani 1 2 d S . .
O3W O 1.1139(7) -0.1146(16) 1.3842(9) 0.066(4) Uani 1 1 d . . .
O4W O 1.2283(6) 0.2089(13) 1.5131(5) 0.043(3) Uani 1 1 d . . .
O5W O 1.2170(6) 0.4432(13) 1.3706(6) 0.038(2) Uani 1 1 d . . .
O6W O 1.1131(12) 0.656(3) 1.2494(10) 0.116(6) Uani 1 1 d . . .
O7W O 0.6015(16) 0.504(7) 1.0125(13) 0.23(2) Uani 1 1 d . . .

loop_
_atom_site_aniso_label
_atom_site_aniso_U_11
_atom_site_aniso_U_22
_atom_site_aniso_U_33
_atom_site_aniso_U_23
_atom_site_aniso_U_13
_atom_site_aniso_U_12
Cd1 0.0420(8) 0.0341(8) 0.0233(7) 0.000 0.0146(6) 0.000
Cd2 0.0212(4) 0.0390(5) 0.0291(5) -0.0012(5) 0.0114(3) 0.0037(5)
N1 0.037(7) 0.060(8) 0.010(5) 0.009(5) 0.011(5) 0.017(6)
O1 0.032(5) 0.078(9) 0.025(5) -0.008(5) 0.013(4) 0.006(5)
O2 0.037(6) 0.054(7) 0.026(5) -0.005(5) 0.007(4) 0.001(5)
O3 0.025(5) 0.067(7) 0.023(5) 0.000(5) 0.006(4) 0.020(5)
O4 0.042(5) 0.037(5) 0.026(5) -0.007(4) 0.019(4) -0.009(5)
O5 0.029(5) 0.093(9) 0.024(5) -0.001(5) 0.007(4) 0.020(5)
O6 0.023(4) 0.044(6) 0.029(5) -0.004(4) 0.008(4) 0.002(4)
O7 0.037(7) 0.20(2) 0.038(7) 0.029(9) -0.005(6) -0.004(9)
C1 0.041(5) 0.033(5) 0.028(5) -0.005(4) 0.015(4) 0.009(4)
C2 0.043(9) 0.049(10) 0.084(13) 0.010(11) 0.023(9) 0.006(9)
C3 0.051(9) 0.055(10) 0.037(8) 0.020(8) 0.020(7) -0.003(8)
C4 0.030(7) 0.048(9) 0.027(8) -0.006(6) 0.013(7) -0.003(6)
C5 0.058(12) 0.110(18) 0.033(10) -0.017(10) 0.011(9) -0.040(12)
C6 0.031(8) 0.080(14) 0.039(10) 0.002(9) 0.001(7) -0.001(9)
C7 0.016(6) 0.044(8) 0.022(7) -0.008(6) 0.003(5) -0.007(5)
C8 0.023(7) 0.054(9) 0.025(7) -0.004(6) 0.012(6) 0.012(6)
C9 0.017(5) 0.029(7) 0.019(6) -0.008(5) 0.004(5) 0.009(5)
C10 0.029(7) 0.026(7) 0.022(7) -0.001(5) 0.012(6) 0.003(5)
C11 0.032(6) 0.027(7) 0.023(6) 0.003(6) 0.003(5) 0.007(6)
C12 0.035(7) 0.043(8) 0.013(6) 0.000(6) 0.012(5) 0.009(6)
C13 0.023(7) 0.033(8) 0.028(7) 0.002(6) 0.005(6) 0.005(5)
C14 0.025(6) 0.033(8) 0.040(8) -0.013(6) 0.018(6) -0.002(6)
C15 0.036(7) 0.026(7) 0.038(8) 0.001(5) 0.025(6) 0.005(5)
C16 0.051(10) 0.039(9) 0.057(11) -0.003(8) 0.021(9) 0.006(7)
O1W 0.065(7) 0.029(7) 0.035(6) -0.005(4) 0.001(5) 0.012(5)
O2W 0.108(13) 0.034(10) 0.044(9) 0.000 0.044(9) 0.000
O3W 0.053(7) 0.042(8) 0.106(11) 0.019(7) 0.040(8) 0.001(6)
O4W 0.061(6) 0.033(7) 0.021(5) -0.003(4) 0.006(4) 0.008(5)
O5W 0.048(6) 0.024(6) 0.044(6) -0.007(4) 0.023(5) -0.010(4)
O6W 0.144(15) 0.083(12) 0.082(11) 0.012(12) 0.020(10) 0.010(14)
O7W 0.14(2) 0.50(6) 0.064(13) -0.04(2) 0.043(13) 0.05(3)

loop_
_atom_type_symbol
_atom_type_description
_atom_type_scat_dispersion_real
_atom_type_scat_dispersion_imag
_atom_type_scat_source
C C 0.0033 0.0016 'International Tables Vol C Tables 4.2.6.8 and 6.1.1.4'
H H 0.0000 0.0000 'International Tables Vol C Tables 4.2.6.8 and 6.1.1.4'
N N 0.0061 0.0033 'International Tables Vol C Tables 4.2.6.8 and 6.1.1.4'
O O 0.0106 0.0060 'International Tables Vol C Tables 4.2.6.8 and 6.1.1.4'
Cd Cd -0.8075 1.2024 'International Tables Vol C Tables 4.2.6.8 and 6.1.1.4'

loop_
_geom_angle_atom_site_label_1
_geom_angle_atom_site_label_2
_geom_angle_atom_site_label_3
_geom_angle
_geom_angle_site_symmetry_1
_geom_angle_site_symmetry_3
O2 Cd1 O2 170.0(6) 2_656 .
O2 Cd1 O2W 85.0(3) 2_656 .
O2 Cd1 O2W 85.0(3) . .
O2 Cd1 O1W 106.1(4) 2_656 2_656
O2 Cd1 O1W 80.8(4) . 2_656
O2W Cd1 O1W 132.1(3) . 2_656
O2 Cd1 O1W 80.8(4) 2_656 .
O2 Cd1 O1W 106.1(4) . .
O2W Cd1 O1W 132.1(3) . .
O1W Cd1 O1W 95.8(6) 2_656 .
O5 Cd2 O3W 90.6(5) . .
O5 Cd2 O4W 137.2(4) . .
O3W Cd2 O4W 95.1(5) . .
O5 Cd2 O3 84.6(3) . 3_545
O3W Cd2 O3 89.5(5) . 3_545
O4W Cd2 O3 137.7(3) . 3_545
O5 Cd2 O5W 94.8(4) . .
O3W Cd2 O5W 173.2(4) . .
O4W Cd2 O5W 83.7(4) . .
O3 Cd2 O5W 87.0(4) 3_545 .
O5 Cd2 O4 137.2(3) . 3_545
O3W Cd2 O4 84.4(4) . 3_545
O4W Cd2 O4 85.6(3) . 3_545
O3 Cd2 O4 53.0(3) 3_545 3_545
O5W Cd2 O4 88.9(3) . 3_545
O5 Cd2 O6 53.5(3) . .
O3W Cd2 O6 89.4(4) . .
O4W Cd2 O6 84.2(3) . .
O3 Cd2 O6 138.0(3) 3_545 .
O5W Cd2 O6 97.1(3) . .
O4 Cd2 O6 167.5(3) 3_545 .
C16 N1 C7 125.3(13) . .
C13 O2 Cd1 107.0(9) . .
C14 O3 Cd2 98.3(8) . 3_455
C14 O4 Cd2 87.2(7) . 3_455
C15 O5 Cd2 100.9(8) . .
C15 O6 Cd2 85.1(7) . .
C2 C1 C6 117.8(15) . .
C2 C1 C13 119.4(14) . .
C6 C1 C13 122.8(14) . .
C1 C2 C3 118.8(15) . .
C1 C2 H2A 120.6 . .
C3 C2 H2A 120.6 . .
C4 C3 C2 114.6(14) . .
C4 C3 H3A 122.7 . .
C2 C3 H3A 122.7 . .
C5 C4 C3 124.5(15) . .
C5 C4 C16 118.2(14) . .
C3 C4 C16 117.3(13) . .
C4 C5 C6 120.0(18) . .
C4 C5 H5A 120.0 . .
C6 C5 H5A 120.0 . .
C5 C6 C1 123.9(18) . .
C5 C6 H6A 118.1 . .
C1 C6 H6A 118.1 . .
C12 C7 N1 124.1(12) . .
C12 C7 C8 118.1(12) . .
N1 C7 C8 117.7(11) . .
C9 C8 C7 119.0(12) . .
C9 C8 H8A 120.5 . .
C7 C8 H8A 120.5 . .
C10 C9 C8 121.9(11) . .
C10 C9 C14 121.2(11) . .
C8 C9 C14 116.9(11) . .
C11 C10 C9 120.4(12) . .
C11 C10 H10A 119.8 . .
C9 C10 H10A 119.8 . .
C10 C11 C12 118.2(12) . .
C10 C11 C15 124.5(12) . .
C12 C11 C15 117.3(12) . .
C7 C12 C11 122.0(11) . .
C7 C12 H12A 119.0 . .
C11 C12 H12A 119.0 . .
O2 C13 O1 118.5(13) . .
O2 C13 C1 122.2(13) . .
O1 C13 C1 119.3(12) . .
O3 C14 O4 120.9(12) . .
O3 C14 C9 119.7(12) . .
O4 C14 C9 119.4(11) . .
O6 C15 O5 120.5(12) . .
O6 C15 C11 120.0(11) . .
O5 C15 C11 119.5(12) . .
O7 C16 N1 126.2(17) . .
O7 C16 C4 115.9(16) . .
N1 C16 C4 117.8(14) . .

loop_
_geom_bond_atom_site_label_1
_geom_bond_atom_site_label_2
_geom_bond_distance
_geom_bond_site_symmetry_2
Cd1 O2 2.222(9) 2_656
Cd1 O2 2.222(9) .
Cd1 O2W 2.226(17) .
Cd1 O1W 2.300(11) 2_656
Cd1 O1W 2.300(11) .
Cd2 O5 2.237(9) .
Cd2 O3W 2.256(12) .
Cd2 O4W 2.295(9) .
Cd2 O3 2.325(9) 3_545
Cd2 O5W 2.334(10) .
Cd2 O4 2.534(10) 3_545
Cd2 O6 2.585(9) .
N1 C16 1.28(2) .
N1 C7 1.402(17) .
O1 C13 1.261(17) .
O2 C13 1.217(16) .
O3 C14 1.227(16) .
O3 Cd2 2.325(9) 3_455
O4 C14 1.274(16) .
O4 Cd2 2.534(10) 3_455
O5 C15 1.272(15) .
O6 C15 1.252(16) .
O7 C16 1.20(2) .
C1 C2 1.38(2) .
C1 C6 1.40(2) .
C1 C13 1.467(19) .
C2 C3 1.50(3) .
C2 H2A 0.9300 .
C3 C4 1.40(2) .
C3 H3A 0.9300 .
C4 C5 1.30(2) .
C4 C16 1.62(2) .
C5 C6 1.31(2) .
C5 H5A 0.9300 .
C6 H6A 0.9300 .
C7 C12 1.388(17) .
C7 C8 1.423(18) .
C8 C9 1.391(18) .
C8 H8A 0.9300 .
C9 C10 1.383(17) .
C9 C14 1.502(16) .
C10 C11 1.377(18) .
C10 H10A 0.9300 .
C11 C12 1.426(17) .
C11 C15 1.470(18) .
C12 H12A 0.9300 .

loop_
_geom_torsion_atom_site_label_1
_geom_torsion_atom_site_label_2
_geom_torsion_atom_site_label_3
_geom_torsion_atom_site_label_4
_geom_torsion
_geom_torsion_site_symmetry_1
_geom_torsion_site_symmetry_2
_geom_torsion_site_symmetry_3
_geom_torsion_site_symmetry_4
O2 Cd1 O2 C13 -83.2(10) 2_656 . . .
O2W Cd1 O2 C13 -83.1(10) . . . .
O1W Cd1 O2 C13 142.8(11) 2_656 . . .
O1W Cd1 O2 C13 49.3(11) . . . .
O3W Cd2 O5 C15 87.3(10) . . . .
O4W Cd2 O5 C15 -10.9(12) . . . .
O3 Cd2 O5 C15 176.7(10) 3_545 . . .
O5W Cd2 O5 C15 -96.8(9) . . . .
O4 Cd2 O5 C15 169.7(8) 3_545 . . .
O6 Cd2 O5 C15 -1.5(8) . . . .
O5 Cd2 O6 C15 1.5(8) . . . .
O3W Cd2 O6 C15 -89.7(9) . . . .
O4W Cd2 O6 C15 175.1(8) . . . .
O3 Cd2 O6 C15 -1.2(10) 3_545 . . .
O5W Cd2 O6 C15 92.2(8) . . . .
O4 Cd2 O6 C15 -149.7(14) 3_545 . . .
C6 C1 C2 C3 -1(2) . . . .
C13 C1 C2 C3 -179.4(15) . . . .
C1 C2 C3 C4 -4(2) . . . .
C2 C3 C4 C5 8(3) . . . .
C2 C3 C4 C16 -172.4(14) . . . .
C3 C4 C5 C6 -5(4) . . . .
C16 C4 C5 C6 174.9(19) . . . .
C4 C5 C6 C1 -1(4) . . . .
C2 C1 C6 C5 4(3) . . . .
C13 C1 C6 C5 -178(2) . . . .
C16 N1 C7 C12 -20(2) . . . .
C16 N1 C7 C8 164.0(15) . . . .
C12 C7 C8 C9 5(2) . . . .
N1 C7 C8 C9 -179.0(13) . . . .
C7 C8 C9 C10 -5(2) . . . .
C7 C8 C9 C14 176.2(13) . . . .
C8 C9 C10 C11 4(2) . . . .
C14 C9 C10 C11 -176.9(13) . . . .
C9 C10 C11 C12 -4(2) . . . .
C9 C10 C11 C15 179.1(13) . . . .
N1 C7 C12 C11 179.5(14) . . . .
C8 C7 C12 C11 -5(2) . . . .
C10 C11 C12 C7 4(2) . . . .
C15 C11 C12 C7 -178.4(14) . . . .
Cd1 O2 C13 O1 0.6(16) . . . .
Cd1 O2 C13 C1 -176.9(11) . . . .
C2 C1 C13 O2 12(2) . . . .
C6 C1 C13 O2 -166.3(16) . . . .
C2 C1 C13 O1 -165.3(15) . . . .
C6 C1 C13 O1 16(2) . . . .
Cd2 O3 C14 O4 8.3(15) 3_455 . . .
Cd2 O3 C14 C9 -171.6(11) 3_455 . . .
Cd2 O4 C14 O3 -7.5(14) 3_455 . . .
Cd2 O4 C14 C9 172.4(12) 3_455 . . .
C10 C9 C14 O3 175.4(13) . . . .
C8 C9 C14 O3 -6(2) . . . .
C10 C9 C14 O4 -5(2) . . . .
C8 C9 C14 O4 174.3(13) . . . .
Cd2 O6 C15 O5 -2.4(13) . . . .
Cd2 O6 C15 C11 177.0(12) . . . .
Cd2 O5 C15 O6 2.9(15) . . . .
Cd2 O5 C15 C11 -176.6(11) . . . .
C10 C11 C15 O6 -7(2) . . . .
C12 C11 C15 O6 176.2(13) . . . .
C10 C11 C15 O5 172.9(14) . . . .
C12 C11 C15 O5 -4(2) . . . .
C7 N1 C16 O7 3(3) . . . .
C7 N1 C16 C4 -179.3(13) . . . .
C5 C4 C16 O7 -20(3) . . . .
C3 C4 C16 O7 160.7(19) . . . .
C5 C4 C16 N1 162.4(19) . . . .
C3 C4 C16 N1 -17(2) . . . .
